data_2103467
loop_
_publ_author_name
'Oswald, Iain D. H.'
'Allan, David R.'
'McGregor, Pamela A.'
'Motherwell, W. D. Samuel'
'Parsons, Simon'
'Pulham, Colin R.'

_publ_section_title
;
 The formation of paracetamol (acetaminophen) adducts with
 hydrogen-bond acceptors
;
_journal_issue 6
_journal_name_full 'Acta Crystallographica Section B'
_journal_page_first 1057
_journal_page_last 1066
_journal_paper_doi 10.1107/S0108768102015987
_journal_volume 58
_journal_year 2002
_chemical_formula_moiety 2[C8H9NO2][C4H9NO]
_chemical_formula_sum 'C20 H27 N3 O5'
_chemical_formula_weight 389.45
_chemical_name_systematic
;
 ?
;
_space_group_IT_number 19
_symmetry_cell_setting orthorhombic
_symmetry_space_group_name_Hall 'P 2ac 2ab'
_symmetry_space_group_name_H-M 'P 21 21 21'
_atom_sites_solution_hydrogens mixed
_atom_sites_solution_primary direct
_atom_sites_solution_secondary difmap
_audit_creation_method SHELXL-97
_cell_angle_alpha 90.00
_cell_angle_beta 90.00
_cell_angle_gamma 90.00
_cell_formula_units_Z 4
_cell_length_a 7.2791(9)
_cell_length_b 14.6277(18)
_cell_length_c 18.303(2)
_cell_measurement_reflns_used 3801
_cell_measurement_temperature 150(2)
_cell_measurement_theta_max 24.5
_cell_measurement_theta_min 2.5
_cell_volume 1948.8(4)
_computing_cell_refinement 'Bruker SMART'
_computing_data_collection 'Bruker SMART'
_computing_data_reduction 'Bruker SHELXTL'
_computing_molecular_graphics 'Bruker SHELXTL'
_computing_publication_material 'Bruker SHELXTL'
_computing_structure_refinement 'SHELXL-97 (Sheldrick, 1997)'
_computing_structure_solution 'SHELXS-97 (Sheldrick, 1990)'
_diffrn_ambient_temperature 150(2)
_diffrn_measured_fraction_theta_full 0.943
_diffrn_measured_fraction_theta_max 0.943
_diffrn_measurement_device_type 'CCD area detector'
_diffrn_measurement_method 'phi and omega scans'
_diffrn_radiation_monochromator graphite
_diffrn_radiation_source 'fine-focus sealed tube'
_diffrn_radiation_type MoK\a
_diffrn_radiation_wavelength 0.71073
_diffrn_reflns_av_R_equivalents 0.0308
_diffrn_reflns_av_sigmaI/netI 0.0389
_diffrn_reflns_limit_h_max 7
_diffrn_reflns_limit_h_min -9
_diffrn_reflns_limit_k_max 18
_diffrn_reflns_limit_k_min -19
_diffrn_reflns_limit_l_max 22
_diffrn_reflns_limit_l_min -24
_diffrn_reflns_number 12312
_diffrn_reflns_theta_full 28.97
_diffrn_reflns_theta_max 28.97
_diffrn_reflns_theta_min 1.78
_diffrn_standards_decay_% 0
_diffrn_standards_number 0
_exptl_absorpt_coefficient_mu 0.096
_exptl_absorpt_correction_T_max 1
_exptl_absorpt_correction_T_min 0.868
_exptl_absorpt_correction_type multi-scan
_exptl_absorpt_process_details SADABS
_exptl_crystal_colour Colourless
_exptl_crystal_density_diffrn 1.327
_exptl_crystal_density_method 'not measured'
_exptl_crystal_description Block
_exptl_crystal_F_000 832
_exptl_crystal_size_max 0.54
_exptl_crystal_size_mid 0.52
_exptl_crystal_size_min 0.28
_refine_diff_density_max 0.256
_refine_diff_density_min -0.270
_refine_ls_abs_structure_details 'Flack H D (1983), Acta Cryst. A39, 876-881'
_refine_ls_abs_structure_Flack 0.4(9)
_refine_ls_extinction_coef 0.0031(7)
_refine_ls_extinction_expression Fc^*^=kFc[1+0.001xFc^2^\l^3^/sin(2\q)]^-1/4^
_refine_ls_extinction_method SHELXL
_refine_ls_goodness_of_fit_ref 1.066
_refine_ls_hydrogen_treatment noref/refall
_refine_ls_matrix_type full
_refine_ls_number_parameters 276
_refine_ls_number_reflns 4733
_refine_ls_number_restraints 0
_refine_ls_restrained_S_all 1.066
_refine_ls_R_factor_all 0.0517
_refine_ls_R_factor_gt 0.0462
_refine_ls_shift/su_max 0.001
_refine_ls_shift/su_mean 0.000
_refine_ls_structure_factor_coef Fsqd
_refine_ls_weighting_details 'calc w=1/[\s^2^(Fo^2^)+(0.0490P)^2^+0.2716P] where P=(Fo^2^+2Fc^2^)/3'
_refine_ls_weighting_scheme calc
_refine_ls_wR_factor_gt 0.0997
_refine_ls_wR_factor_ref 0.1028
_reflns_number_gt 4265
_reflns_number_total 4733
_reflns_threshold_expression >2sigma(I)
_cod_data_source_file an0622.cif
_cod_data_source_block pmor02
_cod_depositor_comments
;
The following automatic conversions were performed:
'_symmetry_cell_setting' value 'Orthorhombic' changed to 'orthorhombic'
according to '/home/saulius/struct/CIF-dictionaries/cif_core.dic'
dictionary named 'cif_core.dic' version 2.4.1 from
2010-06-29.

'_exptl_absorpt_correction_type' value 'multiscan' changed to
'multi-scan' according to
'/home/saulius/struct/CIF-dictionaries/cif_core.dic' dictionary named
'cif_core.dic' version 2.4.1 from 2010-06-29.

Automatic conversion script
Id: cif_fix_enum 1527 2010-12-29 10:47:43Z saulius 

The following automatic conversions were performed:

'_symmetry_cell_setting' value 'Orthorhombic' changed to
'orthorhombic' according to
/home/saulius/struct/CIF-dictionaries/cif_core.dic dictionary named
'cif_core.dic' version 2.4.1 from
2010-06-29.

'_exptl_absorpt_correction_type' value 'multiscan'
changed to 'multi-scan' according to
/home/saulius/struct/CIF-dictionaries/cif_core.dic dictionary named
'cif_core.dic' version 2.4.1 from 2010-06-29.

Automatic conversion script
Id: cif_fix_values 1715 2011-07-08 13:25:40Z adriana 

The following automatic conversions were performed:

'_atom_sites_solution_hydrogens' value 'geom/difmap' was changed to
'mixed'.

Automatic conversion script
Id: cif_fix_values 6452 2018-10-05 10:23:21Z andrius 
;
_cod_original_cell_volume 1948.9(4)
_cod_original_sg_symbol_H-M P2(1)2(1)2(1)
_cod_database_code 2103467
_cod_database_fobs_code 2103467

loop_
_symmetry_equiv_pos_as_xyz
'x, y, z'
'-x+1/2, -y, z+1/2'
'-x, y+1/2, -z+1/2'
'x+1/2, -y+1/2, -z'

loop_
_atom_site_label
_atom_site_fract_x
_atom_site_fract_y
_atom_site_fract_z
_atom_site_U_iso_or_equiv
_atom_site_adp_type
_atom_site_calc_flag
_atom_site_refinement_flags
_atom_site_occupancy
_atom_site_type_symbol
O1A 0.6844(2) 0.96466(8) -0.09608(8) 0.0344(3) Uani d . 1 O
H11A 0.729(4) 0.9751(14) -0.1341(13) 0.040(6) Uiso d . 1 H
C1A 0.6814(3) 0.87165(11) -0.08861(9) 0.0238(4) Uani d . 1 C
C2A 0.7725(3) 0.81318(11) -0.13581(8) 0.0237(4) Uani d . 1 C
H2A 0.8412 0.8373 -0.1755 0.028 Uiso calc R 1 H
C3A 0.7633(2) 0.71954(11) -0.12507(8) 0.0221(3) Uani d . 1 C
H3A 0.8258 0.6797 -0.1577 0.027 Uiso calc R 1 H
C4A 0.6639(2) 0.68327(10) -0.06720(8) 0.0193(3) Uani d . 1 C
C5A 0.5731(2) 0.74222(11) -0.01990(9) 0.0232(4) Uani d . 1 C
H5A 0.5040 0.7183 0.0198 0.028 Uiso calc R 1 H
C6A 0.5833(3) 0.83560(11) -0.03054(9) 0.0252(4) Uani d . 1 C
H6A 0.5222 0.8756 0.0024 0.030 Uiso calc R 1 H
N1A 0.6556(2) 0.58652(9) -0.05845(7) 0.0216(3) Uani d . 1 N
H1A 0.671(3) 0.5538(11) -0.0971(10) 0.016(4) Uiso d . 1 H
C7A 0.6544(2) 0.54218(11) 0.00637(9) 0.0223(3) Uani d . 1 C
O2A 0.6577(2) 0.58133(8) 0.06535(6) 0.0308(3) Uani d . 1 O
C8A 0.6464(3) 0.43960(11) 0.00204(9) 0.0297(4) Uani d . 1 C
H8A1 0.7448 0.4133 0.0319 0.045 Uiso calc R 1 H
H8A2 0.6619 0.4203 -0.0489 0.045 Uiso calc R 1 H
H8A3 0.5272 0.4183 0.0202 0.045 Uiso calc R 1 H
O1B 0.3122(2) 0.47926(8) 0.22992(7) 0.0304(3) Uani d . 1 O
H11B 0.311(4) 0.5130(18) 0.2698(14) 0.062(8) Uiso d . 1 H
C1B 0.2901(2) 0.38833(10) 0.24454(9) 0.0224(3) Uani d . 1 C
C2B 0.2681(3) 0.35542(11) 0.31484(9) 0.0252(4) Uani d . 1 C
H2B 0.2662 0.3968 0.3548 0.030 Uiso calc R 1 H
C3B 0.2490(3) 0.26293(11) 0.32731(8) 0.0242(4) Uani d . 1 C
H3B 0.2355 0.2412 0.3759 0.029 Uiso calc R 1 H
C4B 0.2493(2) 0.20103(10) 0.26948(8) 0.0199(3) Uani d . 1 C
C5B 0.2674(2) 0.23437(10) 0.19847(8) 0.0218(3) Uani d . 1 C
H5B 0.2647 0.1933 0.1582 0.026 Uiso calc R 1 H
C6B 0.2895(3) 0.32728(11) 0.18651(9) 0.0236(4) Uani d . 1 C
H6B 0.3044 0.3494 0.1381 0.028 Uiso calc R 1 H
N1B 0.2309(2) 0.10760(9) 0.28828(7) 0.0242(3) Uani d . 1 N
H1B 0.237(3) 0.0982(11) 0.3310(10) 0.017(4) Uiso d . 1 H
C7B 0.2194(2) 0.03397(10) 0.24514(9) 0.0220(3) Uani d . 1 C
O2B 0.2247(2) 0.03754(8) 0.17803(6) 0.0306(3) Uani d . 1 O
C8B 0.2003(3) -0.05562(11) 0.28553(9) 0.0287(4) Uani d . 1 C
H8B1 0.1165 -0.0959 0.2587 0.043 Uiso calc R 1 H
H8B2 0.1509 -0.0442 0.3345 0.043 Uiso calc R 1 H
H8B3 0.3209 -0.0849 0.2896 0.043 Uiso calc R 1 H
O1S 0.7740(2) 0.19921(8) 0.03297(7) 0.0331(3) Uani d . 1 O
C2S 0.7965(3) 0.23539(12) 0.10438(11) 0.0357(5) Uani d . 1 C
H2S1 0.6889 0.2738 0.1168 0.043 Uiso calc R 1 H
H2S2 0.9071 0.2748 0.1055 0.043 Uiso calc R 1 H
C3S 0.8164(3) 0.16013(12) 0.16096(10) 0.0317(4) Uani d . 1 C
H3S1 0.9312 0.1258 0.1515 0.038 Uiso calc R 1 H
H3S2 0.8259 0.1879 0.2102 0.038 Uiso calc R 1 H
N4S 0.6592(2) 0.09630(10) 0.15946(8) 0.0247(3) Uani d . 1 N
H4S 0.559(3) 0.1234(14) 0.1721(11) 0.031(6) Uiso d . 1 H
C5S 0.6290(3) 0.06420(12) 0.08405(9) 0.0297(4) Uani d . 1 C
H5S1 0.5143 0.0279 0.0822 0.036 Uiso calc R 1 H
H5S2 0.7318 0.0237 0.0696 0.036 Uiso calc R 1 H
C6S 0.6153(3) 0.14291(13) 0.03012(10) 0.0319(4) Uani d . 1 C
H6S1 0.6009 0.1183 -0.0199 0.038 Uiso calc R 1 H
H6S2 0.5053 0.1801 0.0415 0.038 Uiso calc R 1 H

loop_
_atom_site_aniso_label
_atom_site_aniso_U_11
_atom_site_aniso_U_22
_atom_site_aniso_U_33
_atom_site_aniso_U_12
_atom_site_aniso_U_13
_atom_site_aniso_U_23
O1A 0.0536(10) 0.0194(6) 0.0301(7) 0.0023(6) 0.0093(7) 0.0032(5)
C1A 0.0314(10) 0.0183(7) 0.0218(8) 0.0013(7) -0.0041(7) 0.0021(6)
C2A 0.0299(9) 0.0244(8) 0.0168(7) -0.0030(7) -0.0002(7) 0.0017(6)
C3A 0.0264(9) 0.0227(8) 0.0173(7) 0.0025(7) -0.0012(7) -0.0039(6)
C4A 0.0240(8) 0.0166(7) 0.0174(7) 0.0000(6) -0.0041(6) -0.0007(6)
C5A 0.0255(9) 0.0242(8) 0.0199(8) -0.0004(7) 0.0024(6) 0.0014(7)
C6A 0.0309(10) 0.0221(8) 0.0225(8) 0.0041(7) 0.0029(7) -0.0032(7)
N1A 0.0310(8) 0.0173(6) 0.0166(6) -0.0002(6) 0.0008(6) -0.0029(5)
C7A 0.0251(9) 0.0199(7) 0.0219(8) 0.0011(7) -0.0014(7) -0.0002(6)
O2A 0.0499(8) 0.0262(6) 0.0165(5) 0.0024(6) -0.0014(6) -0.0008(5)
C8A 0.0447(11) 0.0218(8) 0.0227(8) -0.0032(8) 0.0004(8) 0.0028(7)
O1B 0.0531(9) 0.0161(5) 0.0221(6) -0.0017(6) -0.0040(6) 0.0011(5)
C1B 0.0248(9) 0.0179(7) 0.0245(8) -0.0007(7) -0.0022(7) 0.0014(6)
C2B 0.0354(10) 0.0198(7) 0.0204(8) 0.0015(7) -0.0016(7) -0.0059(6)
C3B 0.0331(10) 0.0242(8) 0.0153(7) 0.0006(8) 0.0007(7) 0.0001(6)
C4B 0.0215(8) 0.0183(7) 0.0198(7) -0.0007(7) -0.0009(6) 0.0003(6)
C5B 0.0275(9) 0.0203(7) 0.0175(7) 0.0017(7) 0.0006(7) -0.0032(6)
C6B 0.0287(9) 0.0231(8) 0.0192(7) 0.0018(7) -0.0013(7) 0.0033(6)
N1B 0.0402(9) 0.0187(6) 0.0136(6) -0.0010(6) -0.0008(6) 0.0021(5)
C7B 0.0242(8) 0.0205(7) 0.0214(7) 0.0015(7) -0.0011(7) -0.0007(6)
O2B 0.0529(9) 0.0216(5) 0.0175(5) 0.0009(6) -0.0013(6) -0.0024(4)
C8B 0.0402(11) 0.0201(8) 0.0258(8) -0.0023(8) 0.0000(8) 0.0013(7)
O1S 0.0395(8) 0.0296(6) 0.0300(6) 0.0016(6) 0.0048(6) 0.0075(5)
C2S 0.0455(13) 0.0263(9) 0.0353(10) -0.0058(9) 0.0010(9) 0.0061(8)
C3S 0.0346(11) 0.0300(9) 0.0305(9) -0.0042(8) -0.0005(8) 0.0035(8)
N4S 0.0262(8) 0.0218(7) 0.0262(7) 0.0022(6) 0.0019(6) 0.0030(6)
C5S 0.0386(11) 0.0236(8) 0.0270(9) -0.0006(8) -0.0015(8) 0.0024(7)
C6S 0.0388(12) 0.0312(9) 0.0257(9) 0.0031(8) -0.0023(8) 0.0042(7)

loop_
_atom_type_symbol
_atom_type_description
_atom_type_scat_dispersion_real
_atom_type_scat_dispersion_imag
_atom_type_scat_source
C C 0.0033 0.0016 'International Tables Vol C Tables 4.2.6.8 and 6.1.1.4'
H H 0.0000 0.0000 'International Tables Vol C Tables 4.2.6.8 and 6.1.1.4'
N N 0.0061 0.0033 'International Tables Vol C Tables 4.2.6.8 and 6.1.1.4'
O O 0.0106 0.0060 'International Tables Vol C Tables 4.2.6.8 and 6.1.1.4'

loop_
_geom_angle_atom_site_label_1
_geom_angle_atom_site_label_2
_geom_angle_atom_site_label_3
_geom_angle
C1A O1A H11A 106.8(16)
O1A C1A C2A 123.00(16)
O1A C1A C6A 117.62(16)
C2A C1A C6A 119.38(15)
C1A C2A C3A 119.94(15)
C1A C2A H2A 120.0
C3A C2A H2A 120.0
C2A C3A C4A 120.74(15)
C2A C3A H3A 119.6
C4A C3A H3A 119.6
C3A C4A C5A 119.10(14)
C3A C4A N1A 119.15(14)
C5A C4A N1A 121.74(15)
C6A C5A C4A 120.02(16)
C6A C5A H5A 120.0
C4A C5A H5A 120.0
C5A C6A C1A 120.81(16)
C5A C6A H6A 119.6
C1A C6A H6A 119.6
C7A N1A C4A 125.11(14)
C7A N1A H1A 117.1(11)
C4A N1A H1A 117.0(11)
O2A C7A N1A 123.37(14)
O2A C7A C8A 120.98(15)
N1A C7A C8A 115.64(14)
C7A C8A H8A1 109.5
C7A C8A H8A2 109.5
H8A1 C8A H8A2 109.5
C7A C8A H8A3 109.5
H8A1 C8A H8A3 109.5
H8A2 C8A H8A3 109.5
C1B O1B H11B 112.4(16)
O1B C1B C2B 122.33(14)
O1B C1B C6B 118.48(14)
C2B C1B C6B 119.19(14)
C3B C2B C1B 120.47(14)
C3B C2B H2B 119.8
C1B C2B H2B 119.8
C2B C3B C4B 120.79(14)
C2B C3B H3B 119.6
C4B C3B H3B 119.6
C3B C4B C5B 118.75(13)
C3B C4B N1B 116.28(13)
C5B C4B N1B 124.97(13)
C6B C5B C4B 120.08(14)
C6B C5B H5B 120.0
C4B C5B H5B 120.0
C5B C6B C1B 120.70(14)
C5B C6B H6B 119.7
C1B C6B H6B 119.7
C7B N1B C4B 129.76(14)
C7B N1B H1B 116.4(12)
C4B N1B H1B 113.6(12)
O2B C7B N1B 123.58(14)
O2B C7B C8B 121.89(14)
N1B C7B C8B 114.53(14)
C7B C8B H8B1 109.5
C7B C8B H8B2 109.5
H8B1 C8B H8B2 109.5
C7B C8B H8B3 109.5
H8B1 C8B H8B3 109.5
H8B2 C8B H8B3 109.5
C6S O1S C2S 110.13(14)
O1S C2S C3S 111.64(15)
O1S C2S H2S1 109.3
C3S C2S H2S1 109.3
O1S C2S H2S2 109.3
C3S C2S H2S2 109.3
H2S1 C2S H2S2 108.0
N4S C3S C2S 111.82(16)
N4S C3S H3S1 109.3
C2S C3S H3S1 109.3
N4S C3S H3S2 109.3
C2S C3S H3S2 109.3
H3S1 C3S H3S2 107.9
C5S N4S C3S 109.53(14)
C5S N4S H4S 105.8(14)
C3S N4S H4S 111.0(14)
N4S C5S C6S 112.12(14)
N4S C5S H5S1 109.2
C6S C5S H5S1 109.2
N4S C5S H5S2 109.2
C6S C5S H5S2 109.2
H5S1 C5S H5S2 107.9
O1S C6S C5S 111.23(16)
O1S C6S H6S1 109.4
C5S C6S H6S1 109.4
O1S C6S H6S2 109.4
C5S C6S H6S2 109.4
H6S1 C6S H6S2 108.0

loop_
_geom_bond_atom_site_label_1
_geom_bond_atom_site_label_2
_geom_bond_distance
O1A C1A 1.3676(19)
O1A H11A 0.78(2)
C1A C2A 1.385(2)
C1A C6A 1.385(2)
C2A C3A 1.385(2)
C2A H2A 0.9500
C3A C4A 1.388(2)
C3A H3A 0.9500
C4A C5A 1.389(2)
C4A N1A 1.4255(18)
C5A C6A 1.382(2)
C5A H5A 0.9500
C6A H6A 0.9500
N1A C7A 1.352(2)
N1A H1A 0.861(18)
C7A O2A 1.2224(19)
C7A C8A 1.504(2)
C8A H8A1 0.9800
C8A H8A2 0.9800
C8A H8A3 0.9800
O1B C1B 1.3663(18)
O1B H11B 0.88(3)
C1B C2B 1.383(2)
C1B C6B 1.388(2)
C2B C3B 1.379(2)
C2B H2B 0.9500
C3B C4B 1.393(2)
C3B H3B 0.9500
C4B C5B 1.394(2)
C4B N1B 1.4156(19)
C5B C6B 1.386(2)
C5B H5B 0.9500
C6B H6B 0.9500
N1B C7B 1.338(2)
N1B H1B 0.795(18)
C7B O2B 1.2302(19)
C7B C8B 1.511(2)
C8B H8B1 0.9800
C8B H8B2 0.9800
C8B H8B3 0.9800
O1S C6S 1.420(2)
O1S C2S 1.420(2)
C2S C3S 1.518(2)
C2S H2S1 0.9900
C2S H2S2 0.9900
C3S N4S 1.477(2)
C3S H3S1 0.9900
C3S H3S2 0.9900
N4S C5S 1.474(2)
N4S H4S 0.86(2)
C5S C6S 1.520(2)
C5S H5S1 0.9900
C5S H5S2 0.9900
C6S H6S1 0.9900
C6S H6S2 0.9900

loop_
_cod_related_entry_id
_cod_related_entry_database
_cod_related_entry_code
1 ChemSpider 21140384
